data_7130265
loop_
_publ_author_name
'Koike, Taichi'
'Iwamoto, Takeaki'

_publ_section_title
;
 Twisted push-pull disilenes obtained by direct 1,2-hydro/chloroborylation
 of a silylone
;
_journal_name_full 'Chemical Communications'
_journal_paper_doi 10.1039/D2CC02160A
_journal_year 2022
_chemical_formula_moiety '2(C46 H89 B N2 Si7), 0.5(C14 H16), 2(C7 H8)'
_chemical_formula_sum 'C113 H202 B2 N4 Si14'
_chemical_formula_weight 2031.65
_chemical_melting_point 416
_chemical_properties_physical Air-sensitive,Moisture-sensitive,Oxygen-sensitive
_space_group_crystal_system triclinic
_space_group_IT_number 2
_space_group_name_Hall '-P 1'
_space_group_name_H-M_alt 'P -1'
_atom_sites_solution_hydrogens mixed
_audit_creation_method SHELXL-2018/3
_audit_update_record
;
2022-04-14 deposited with the CCDC.	2022-06-21 downloaded from the CCDC.
;
_cell_angle_alpha 84.3400(10)
_cell_angle_beta 85.9620(10)
_cell_angle_gamma 61.9680(10)
_cell_formula_units_Z 1
_cell_length_a 12.1655(7)
_cell_length_b 12.3858(7)
_cell_length_c 22.4816(12)
_cell_measurement_reflns_used 9942
_cell_measurement_temperature 100(2)
_cell_measurement_theta_max 25.34
_cell_measurement_theta_min 2.23
_cell_volume 2974.4(3)
_computing_cell_refinement 'Bruker SAINT'
_computing_data_collection 'Bruker APEX2'
_computing_data_reduction 'Bruker SAINT'
_computing_molecular_graphics 'Bruker SHELXTL'
_computing_publication_material 'Bruker SHELXTL'
_computing_structure_refinement 'SHELXL-2018/3 (Sheldrick, 2018)'
_computing_structure_solution 'SHELXT 2014/4 (Sheldrick, 2014)'
_diffrn_ambient_temperature 100(2)
_diffrn_detector_area_resol_mean 8.333
_diffrn_measured_fraction_theta_full 0.997
_diffrn_measured_fraction_theta_max 0.995
_diffrn_measurement_device_type 'Bruker APEXII CCD area detector'
_diffrn_measurement_method 'phi and omega scans'
_diffrn_radiation_monochromator 'Bruker Helios multilayer confocal mirror'
_diffrn_radiation_source 'Bruker TXS fine-focus rotating anode'
_diffrn_radiation_type MoK\a
_diffrn_radiation_wavelength 0.71073
_diffrn_reflns_av_R_equivalents 0.0720
_diffrn_reflns_av_unetI/netI 0.0781
_diffrn_reflns_Laue_measured_fraction_full 0.997
_diffrn_reflns_Laue_measured_fraction_max 0.995
_diffrn_reflns_limit_h_max 14
_diffrn_reflns_limit_h_min -14
_diffrn_reflns_limit_k_max 14
_diffrn_reflns_limit_k_min -14
_diffrn_reflns_limit_l_max 27
_diffrn_reflns_limit_l_min -27
_diffrn_reflns_number 36530
_diffrn_reflns_point_group_measured_fraction_full 0.997
_diffrn_reflns_point_group_measured_fraction_max 0.995
_diffrn_reflns_theta_full 25.242
_diffrn_reflns_theta_max 25.401
_diffrn_reflns_theta_min 0.910
_exptl_absorpt_coefficient_mu 0.197
_exptl_absorpt_correction_T_max 0.7450
_exptl_absorpt_correction_T_min 0.6170
_exptl_absorpt_correction_type empirical
_exptl_absorpt_process_details 'SADABS Sheldrick 1996'
_exptl_crystal_colour blue
_exptl_crystal_density_diffrn 1.134
_exptl_crystal_description block
_exptl_crystal_F_000 1114
_exptl_crystal_recrystallization_method 'Re-crystallisation from solvent: toluene'
_exptl_crystal_size_max 0.100
_exptl_crystal_size_mid 0.050
_exptl_crystal_size_min 0.030
_refine_diff_density_max 0.470
_refine_diff_density_min -0.338
_refine_diff_density_rms 0.067
_refine_ls_extinction_method none
_refine_ls_goodness_of_fit_ref 1.052
_refine_ls_hydrogen_treatment mixed
_refine_ls_matrix_type full
_refine_ls_number_parameters 649
_refine_ls_number_reflns 10887
_refine_ls_number_restraints 38
_refine_ls_restrained_S_all 1.051
_refine_ls_R_factor_all 0.0885
_refine_ls_R_factor_gt 0.0586
_refine_ls_shift/su_max 0.001
_refine_ls_shift/su_mean 0.000
_refine_ls_structure_factor_coef Fsqd
_refine_ls_weighting_details 'w=1/[\s^2^(Fo^2^)+(0.0500P)^2^+1.7199P] where P=(Fo^2^+2Fc^2^)/3'
_refine_ls_weighting_scheme calc
_refine_ls_wR_factor_gt 0.1146
_refine_ls_wR_factor_ref 0.1229
_reflns_Friedel_coverage 0.000
_reflns_number_gt 8016
_reflns_number_total 10887
_reflns_threshold_expression 'I > 2\s(I)'
_cod_data_source_file d2cc02160a3.cif
_cod_data_source_block tik13a_a
_cod_database_code 7130265
_shelx_shelxl_version_number 2018/3
_shelx_space_group_comment
;
The symmetry employed for this shelxl refinement is uniquely defined
by the following loop, which should always be used as a source of
symmetry information in preference to the above space-group names.
They are only intended as comments.
;
_shelx_estimated_absorpt_t_min 0.981
_shelx_estimated_absorpt_t_max 0.994

loop_
_space_group_symop_operation_xyz
'x, y, z'
'-x, -y, -z'

loop_
_atom_site_label
_atom_site_type_symbol
_atom_site_fract_x
_atom_site_fract_y
_atom_site_fract_z
_atom_site_U_iso_or_equiv
_atom_site_adp_type
_atom_site_occupancy
_atom_site_site_symmetry_order
_atom_site_calc_flag
_atom_site_refinement_flags_posn
_atom_site_refinement_flags_adp
_atom_site_refinement_flags_occupancy
_atom_site_disorder_assembly
_atom_site_disorder_group
Si1 Si 0.74939(7) 0.64219(7) 0.18596(3) 0.00944(18) Uani 1 1 d . . . . .
H1 H 0.772(3) 0.607(2) 0.1264(11) 0.013(7) Uiso 1 1 d . . . . .
Si2 Si 0.68424(7) 0.51559(7) 0.24430(3) 0.01113(18) Uani 1 1 d . U . . .
Si3 Si 0.73507(7) 0.33202(7) 0.21449(3) 0.00885(17) Uani 1 1 d . . . . .
Si6 Si 0.52080(7) 0.34805(7) 0.13934(4) 0.01328(19) Uani 1 1 d . . . . .
Si7 Si 0.77934(8) 0.31334(8) 0.07681(3) 0.01494(19) Uani 1 1 d . . . . .
Si4 Si 1.00422(7) 0.53176(8) 0.26110(4) 0.01523(19) Uani 1 1 d . . . . .
Si5 Si 0.96808(8) 0.69191(8) 0.13893(4) 0.0172(2) Uani 1 1 d . . . . .
N1 N 0.6456(2) 0.7981(2) 0.18785(10) 0.0125(5) Uani 1 1 d . . . . .
N2 N 0.7940(2) 0.1941(2) 0.25474(10) 0.0116(5) Uani 1 1 d . . . . .
C1 C 0.8808(3) 0.1396(3) 0.30541(12) 0.0120(6) Uani 1 1 d . . . . .
C2 C 0.5210(3) 0.8712(3) 0.16206(12) 0.0130(6) Uani 1 1 d . . . . .
C3 C 0.8168(3) 0.7755(3) 0.24432(13) 0.0134(6) Uani 1 1 d . . . . .
H2 H 0.790910 0.753497 0.284478 0.016 Uiso 1 1 calc R U . . .
H3 H 0.871866 0.812369 0.249429 0.016 Uiso 1 1 calc R U . . .
C4 C 0.5635(3) 0.4471(3) 0.35968(12) 0.0133(6) Uani 1 1 d . U . . .
H4 H 0.598291 0.367567 0.340608 0.016 Uiso 1 1 calc R U . . .
C5 C 0.6956(3) 0.2838(3) 0.14603(12) 0.0108(6) Uani 1 1 d . . . . .
C6 C 0.8975(3) 0.2385(3) 0.33328(12) 0.0135(6) Uani 1 1 d . . . . .
H5 H 0.816207 0.299910 0.349066 0.016 Uiso 1 1 calc R U . . .
H6 H 0.928492 0.280993 0.302339 0.016 Uiso 1 1 calc R U . . .
C7 C 0.8887(3) 0.6575(3) 0.20893(12) 0.0125(6) Uani 1 1 d . . . . .
C8 C 0.5237(3) 0.9565(3) 0.10815(12) 0.0151(7) Uani 1 1 d . . . . .
H7 H 0.552435 1.013079 0.120914 0.018 Uiso 1 1 calc R U . . .
H8 H 0.583463 0.906990 0.077289 0.018 Uiso 1 1 calc R U . . .
C9 C 0.8326(3) 0.0755(3) 0.35402(12) 0.0161(7) Uani 1 1 d . . . . .
H9 H 0.750885 0.135819 0.370030 0.019 Uiso 1 1 calc R U . . .
H10 H 0.821011 0.011281 0.336655 0.019 Uiso 1 1 calc R U . . .
C10 C 0.9423(3) 0.1169(3) 0.43214(13) 0.0216(7) Uani 1 1 d . . . . .
H11 H 0.861705 0.177371 0.449050 0.026 Uiso 1 1 calc R U . . .
H12 H 1.002272 0.079347 0.464896 0.026 Uiso 1 1 calc R U . . .
C11 C 0.7027(3) 0.8670(3) 0.20986(13) 0.0154(7) Uani 1 1 d . . . . .
H13 H 0.643070 0.929416 0.236299 0.018 Uiso 1 1 calc R U . . .
H14 H 0.727265 0.909296 0.175951 0.018 Uiso 1 1 calc R U . . .
C12 C 0.2962(3) 1.0246(3) 0.18174(13) 0.0192(7) Uani 1 1 d . . . . .
H15 H 0.235981 1.075432 0.212735 0.023 Uiso 1 1 calc R U . . .
C13 C 0.7624(3) 0.1084(3) 0.22756(12) 0.0149(6) Uani 1 1 d . . . . .
H16 H 0.680577 0.117632 0.243320 0.018 Uiso 1 1 calc R U . . .
H17 H 0.826257 0.022568 0.236829 0.018 Uiso 1 1 calc R U . . .
C14 C 0.7580(3) 0.1405(3) 0.16030(12) 0.0157(7) Uani 1 1 d . . . . .
H18 H 0.709789 0.107161 0.141892 0.019 Uiso 1 1 calc R U . . .
H19 H 0.843616 0.102376 0.142799 0.019 Uiso 1 1 calc R U . . .
C15 C 0.4203(3) 0.5171(3) 0.35357(14) 0.0203(7) Uani 1 1 d . . . . .
H20 H 0.400302 0.526479 0.310839 0.024 Uiso 1 1 calc R U . . .
H21 H 0.383287 0.467979 0.375292 0.024 Uiso 1 1 calc R U . . .
C16 C 0.4256(3) 0.9508(3) 0.20849(13) 0.0170(7) Uani 1 1 d . . . . .
H22 H 0.421474 0.897639 0.243525 0.020 Uiso 1 1 calc R U . . .
H23 H 0.452766 1.007780 0.222315 0.020 Uiso 1 1 calc R U . . .
C17 C 0.3616(3) 0.6437(3) 0.37793(14) 0.0232(7) Uani 1 1 d . . . . .
H24 H 0.271723 0.686910 0.369237 0.028 Uiso 1 1 calc R U . . .
H25 H 0.369565 0.633875 0.421902 0.028 Uiso 1 1 calc R U . . .
C18 C 0.9303(3) 0.5261(3) 0.33597(13) 0.0211(7) Uani 1 1 d . . . . .
H26 H 0.988140 0.454365 0.360551 0.032 Uiso 1 1 calc R U . . .
H27 H 0.853890 0.520090 0.331219 0.032 Uiso 1 1 calc R U . . .
H28 H 0.909831 0.600815 0.355523 0.032 Uiso 1 1 calc R U . . .
C19 C 0.3941(3) 1.0312(3) 0.08131(13) 0.0182(7) Uani 1 1 d . . . . .
H29 H 0.398227 1.086029 0.046426 0.022 Uiso 1 1 calc R U . . .
C20 C 0.5655(3) 0.6565(3) 0.35717(12) 0.0152(6) Uani 1 1 d . U . . .
H30 H 0.601098 0.708670 0.336316 0.018 Uiso 1 1 calc R U . . .
C21 C 1.0092(3) 0.0464(3) 0.28134(13) 0.0184(7) Uani 1 1 d . . . . .
H31 H 1.000920 -0.018266 0.262476 0.022 Uiso 1 1 calc R U . . .
H32 H 1.041082 0.088281 0.250513 0.022 Uiso 1 1 calc R U . . .
C22 C 1.1011(3) -0.0119(3) 0.33215(13) 0.0238(8) Uani 1 1 d . . . . .
H33 H 1.183509 -0.073219 0.316056 0.029 Uiso 1 1 calc R U . . .
C23 C 0.4746(3) 0.7863(3) 0.14107(14) 0.0195(7) Uani 1 1 d . . . . .
H34 H 0.470724 0.731409 0.175382 0.023 Uiso 1 1 calc R U . . .
H35 H 0.534050 0.734536 0.110740 0.023 Uiso 1 1 calc R U . . .
C24 C 0.4325(3) 0.5194(3) 0.13329(14) 0.0201(7) Uani 1 1 d . . . . .
H36 H 0.461688 0.551647 0.097566 0.030 Uiso 1 1 calc R U . . .
H37 H 0.446049 0.551004 0.168858 0.030 Uiso 1 1 calc R U . . .
H38 H 0.343398 0.545468 0.130282 0.030 Uiso 1 1 calc R U . . .
C25 C 0.9253(3) 0.0176(3) 0.40459(13) 0.0198(7) Uani 1 1 d . . . . .
H39 H 0.893365 -0.024460 0.436016 0.024 Uiso 1 1 calc R U . . .
C26 C 0.3509(3) 0.9440(3) 0.06068(13) 0.0213(7) Uani 1 1 d . . . . .
H40 H 0.409569 0.894135 0.029599 0.026 Uiso 1 1 calc R U . . .
H41 H 0.267513 0.991602 0.043121 0.026 Uiso 1 1 calc R U . . .
C27 C 0.3450(3) 0.8599(3) 0.11409(14) 0.0203(7) Uani 1 1 d . . . . .
H42 H 0.317393 0.802259 0.100520 0.024 Uiso 1 1 calc R U . . .
C28 C 0.5997(3) 0.4233(3) 0.42650(12) 0.0180(7) Uani 1 1 d . . . . .
H43 H 0.522897 0.449584 0.451912 0.022 Uiso 1 1 calc R U . . .
H44 H 0.651883 0.334086 0.435547 0.022 Uiso 1 1 calc R U . . .
C29 C 0.6698(3) 0.4897(3) 0.44253(13) 0.0230(7) Uani 1 1 d . . . . .
H45 H 0.753574 0.452499 0.422951 0.028 Uiso 1 1 calc R U . . .
H46 H 0.680917 0.478408 0.486306 0.028 Uiso 1 1 calc R U . . .
C30 C 0.9345(3) 0.2925(3) 0.09800(14) 0.0246(8) Uani 1 1 d . . . . .
H47 H 0.984450 0.291802 0.061730 0.037 Uiso 1 1 calc R U . . .
H48 H 0.977843 0.214523 0.122024 0.037 Uiso 1 1 calc R U . . .
H49 H 0.922611 0.360128 0.121335 0.037 Uiso 1 1 calc R U . . .
C31 C 0.9904(3) 0.1808(3) 0.38418(13) 0.0198(7) Uani 1 1 d . . . . .
H50 H 1.000149 0.246622 0.401990 0.024 Uiso 1 1 calc R U . . .
C32 C 1.0733(3) 0.3758(3) 0.23248(14) 0.0211(7) Uani 1 1 d . . . . .
H51 H 1.124587 0.314319 0.263337 0.032 Uiso 1 1 calc R U . . .
H52 H 1.125227 0.372863 0.196676 0.032 Uiso 1 1 calc R U . . .
H53 H 1.006396 0.358443 0.222413 0.032 Uiso 1 1 calc R U . . .
C33 C 0.4219(3) 0.7218(3) 0.35106(14) 0.0220(7) Uani 1 1 d . . . . .
H54 H 0.385757 0.799295 0.371173 0.026 Uiso 1 1 calc R U . . .
H55 H 0.402087 0.742896 0.308172 0.026 Uiso 1 1 calc R U . . .
C34 C 0.3023(3) 1.1086(3) 0.12849(14) 0.0209(7) Uani 1 1 d . . . . .
H56 H 0.218736 1.157367 0.111296 0.025 Uiso 1 1 calc R U . . .
H57 H 0.329393 1.165983 0.141812 0.025 Uiso 1 1 calc R U . . .
C35 C 0.6027(3) 0.6277(3) 0.42355(13) 0.0225(7) Uani 1 1 d . . . . .
H58 H 0.657862 0.663554 0.430492 0.027 Uiso 1 1 calc R U . . .
H59 H 0.526763 0.667566 0.449091 0.027 Uiso 1 1 calc R U . . .
C36 C 0.6889(3) 0.4703(3) 0.03998(14) 0.0247(8) Uani 1 1 d . . . . .
H60 H 0.663560 0.530945 0.069755 0.037 Uiso 1 1 calc R U . . .
H61 H 0.614743 0.476411 0.022196 0.037 Uiso 1 1 calc R U . . .
H62 H 0.740951 0.485914 0.008634 0.037 Uiso 1 1 calc R U . . .
C37 C 0.4550(3) 0.2945(3) 0.20673(13) 0.0209(7) Uani 1 1 d . . . . .
H63 H 0.363987 0.334027 0.204607 0.031 Uiso 1 1 calc R U . . .
H64 H 0.478074 0.316276 0.242927 0.031 Uiso 1 1 calc R U . . .
H65 H 0.488358 0.205338 0.207917 0.031 Uiso 1 1 calc R U . . .
C38 C 1.0514(3) -0.0761(3) 0.37970(14) 0.0247(8) Uani 1 1 d . . . . .
H66 H 1.111217 -0.115033 0.412466 0.030 Uiso 1 1 calc R U . . .
H67 H 1.041748 -0.141065 0.361924 0.030 Uiso 1 1 calc R U . . .
C39 C 0.2533(3) 0.9365(3) 0.16147(14) 0.0213(7) Uani 1 1 d . . . . .
H68 H 0.249212 0.882263 0.196015 0.026 Uiso 1 1 calc R U . . .
H69 H 0.169037 0.983537 0.144763 0.026 Uiso 1 1 calc R U . . .
C40 C 0.4892(3) 0.2897(3) 0.07237(13) 0.0204(7) Uani 1 1 d . . . . .
H70 H 0.400402 0.312439 0.072095 0.031 Uiso 1 1 calc R U . . .
H71 H 0.538548 0.200209 0.073942 0.031 Uiso 1 1 calc R U . . .
H72 H 0.511984 0.325912 0.035969 0.031 Uiso 1 1 calc R U . . .
C41 C 1.0423(3) 0.7885(3) 0.15575(15) 0.0251(8) Uani 1 1 d . . . . .
H73 H 1.094111 0.751111 0.190919 0.038 Uiso 1 1 calc R U . . .
H74 H 0.977202 0.871085 0.163742 0.038 Uiso 1 1 calc R U . . .
H75 H 1.094240 0.793627 0.121356 0.038 Uiso 1 1 calc R U . . .
C42 C 0.5733(3) 0.0713(3) 0.44712(15) 0.0298(8) Uani 1 1 d . . . . .
C43 C 0.8646(3) 0.7791(3) 0.07454(14) 0.0277(8) Uani 1 1 d . . . . .
H76 H 0.914398 0.791753 0.041065 0.042 Uiso 1 1 calc R U . . .
H77 H 0.800252 0.858756 0.086861 0.042 Uiso 1 1 calc R U . . .
H78 H 0.824972 0.732286 0.062055 0.042 Uiso 1 1 calc R U . . .
C44 C 0.6019(4) -0.0259(3) 0.41200(16) 0.0353(9) Uani 1 1 d . . . . .
H79 H 0.669766 -0.104114 0.422087 0.042 Uiso 1 1 calc R U . . .
C45 C 1.1170(3) 0.0872(3) 0.36006(14) 0.0266(8) Uani 1 1 d . . . . .
H80 H 1.150441 0.128325 0.329649 0.032 Uiso 1 1 calc R U . . .
H81 H 1.176545 0.049716 0.392977 0.032 Uiso 1 1 calc R U . . .
B1 B 0.6135(3) 0.5337(3) 0.32480(14) 0.0130(5) Uani 1 1 d . U . . .
C46 C 1.1366(3) 0.5626(3) 0.27561(15) 0.0284(8) Uani 1 1 d . . . . .
H82 H 1.103547 0.644476 0.290102 0.043 Uiso 1 1 calc R U . . .
H83 H 1.185334 0.558264 0.238465 0.043 Uiso 1 1 calc R U . . .
H84 H 1.190195 0.501030 0.305829 0.043 Uiso 1 1 calc R U . . .
C47 C 0.5327(4) -0.0097(4) 0.36290(16) 0.0368(9) Uani 1 1 d . . . . .
H85 H 0.553339 -0.077006 0.339645 0.044 Uiso 1 1 calc R U . . .
C48 C 0.8092(3) 0.1986(3) 0.02143(14) 0.0300(8) Uani 1 1 d . . . . .
H86 H 0.730197 0.202000 0.011889 0.045 Uiso 1 1 calc R U . . .
H87 H 0.865315 0.116202 0.038524 0.045 Uiso 1 1 calc R U . . .
H88 H 0.847646 0.217564 -0.015121 0.045 Uiso 1 1 calc R U . . .
C49 C 0.4750(4) 0.1831(3) 0.43034(16) 0.0365(9) Uani 1 1 d . . . . .
H89 H 0.453981 0.250964 0.453303 0.044 Uiso 1 1 calc R U . . .
C50 C 1.0901(3) 0.5476(3) 0.10757(15) 0.0292(8) Uani 1 1 d . . . . .
H90 H 1.123655 0.567987 0.069716 0.044 Uiso 1 1 calc R U . . .
H91 H 1.053057 0.494906 0.100567 0.044 Uiso 1 1 calc R U . . .
H92 H 1.157411 0.504373 0.136008 0.044 Uiso 1 1 calc R U . . .
C51 C 0.4344(4) 0.1022(4) 0.34701(15) 0.0400(10) Uani 1 1 d . . . . .
H93 H 0.386838 0.112348 0.313230 0.048 Uiso 1 1 calc R U . . .
C52 C 0.6458(4) 0.0559(4) 0.50070(16) 0.0415(10) Uani 1 1 d . . . . .
H94 H 0.684271 0.110389 0.495134 0.062 Uiso 1 1 calc R U . . .
H95 H 0.710962 -0.029352 0.506168 0.062 Uiso 1 1 calc R U . . .
H96 H 0.590049 0.076713 0.536101 0.062 Uiso 1 1 calc R U . . .
C53 C 0.4059(4) 0.1991(4) 0.38060(16) 0.0442(10) Uani 1 1 d . . . . .
H97 H 0.338702 0.277279 0.369811 0.053 Uiso 1 1 calc R U . . .
C54A C -0.0817(17) 0.5459(13) 0.5181(14) 0.052(7) Uani 0.5 1 d D . P A -1
H98 H -0.153594 0.619817 0.527018 0.062 Uiso 0.5 1 calc R U P . .
C55A C 0.0196(15) 0.3273(19) 0.5250(11) 0.078(7) Uani 0.5 1 d D . P A -1
H99 H 0.022370 0.250138 0.536376 0.093 Uiso 0.5 1 calc R U P A -1
C56A C 0.1180(10) 0.3365(9) 0.4940(4) 0.059(3) Uani 0.5 1 d D . P A -1
H100 H 0.190190 0.262991 0.484800 0.071 Uiso 0.5 1 calc R U P A -1
C57A C 0.004(3) 0.673(2) 0.4634(14) 0.113(10) Uani 0.5 1 d . . P A -1
H101 H 0.067862 0.685210 0.481654 0.169 Uiso 0.5 1 calc R U P A -1
H102 H -0.078457 0.739479 0.472614 0.169 Uiso 0.5 1 calc R U P A -1
H103 H 0.018529 0.672377 0.419936 0.169 Uiso 0.5 1 calc R U P A -1
C58A C 0.0112(8) 0.5574(9) 0.4868(3) 0.040(2) Uani 0.5 1 d D . P A -1
C59A C 0.1164(14) 0.4475(8) 0.4756(11) 0.032(4) Uani 0.5 1 d D . P A -1
H104 H 0.187157 0.448526 0.455430 0.039 Uiso 0.5 1 calc R U P A -1
C60A C -0.0830(14) 0.4368(16) 0.5386(5) 0.083(5) Uani 0.5 1 d D . P A -1
H105 H -0.152131 0.437212 0.561282 0.100 Uiso 0.5 1 calc R U P A -1

loop_
_atom_site_aniso_label
_atom_site_aniso_U_11
_atom_site_aniso_U_22
_atom_site_aniso_U_33
_atom_site_aniso_U_23
_atom_site_aniso_U_13
_atom_site_aniso_U_12
Si1 0.0080(4) 0.0073(4) 0.0131(4) 0.0000(3) 0.0000(3) -0.0038(3)
Si2 0.0140(4) 0.0077(4) 0.0126(4) -0.0010(3) 0.0022(3) -0.0062(3)
Si3 0.0077(4) 0.0063(4) 0.0116(4) 0.0006(3) -0.0005(3) -0.0026(3)
Si6 0.0124(4) 0.0099(4) 0.0191(4) 0.0009(3) -0.0039(3) -0.0064(4)
Si7 0.0149(4) 0.0165(5) 0.0131(4) -0.0029(3) 0.0008(3) -0.0069(4)
Si4 0.0091(4) 0.0130(5) 0.0233(4) 0.0010(4) -0.0038(3) -0.0049(4)
Si5 0.0124(4) 0.0193(5) 0.0216(4) 0.0001(4) 0.0043(3) -0.0098(4)
N1 0.0071(12) 0.0074(13) 0.0229(13) -0.0007(10) -0.0039(10) -0.0029(10)
N2 0.0118(13) 0.0081(13) 0.0134(12) 0.0013(10) -0.0034(10) -0.0034(11)
C1 0.0077(15) 0.0092(15) 0.0137(14) 0.0023(12) -0.0027(11) 0.0003(12)
C2 0.0121(15) 0.0092(15) 0.0180(15) 0.0005(12) -0.0020(12) -0.0052(13)
C3 0.0108(15) 0.0132(16) 0.0195(15) -0.0047(12) -0.0013(12) -0.0075(13)
C4 0.0085(12) 0.0113(12) 0.0162(12) -0.0023(10) 0.0013(10) -0.0014(10)
C5 0.0094(15) 0.0082(15) 0.0135(14) -0.0002(12) -0.0020(11) -0.0029(12)
C6 0.0112(15) 0.0110(16) 0.0161(15) 0.0046(12) -0.0028(12) -0.0039(13)
C7 0.0115(15) 0.0109(16) 0.0166(15) -0.0006(12) -0.0002(12) -0.0065(13)
C8 0.0105(15) 0.0159(17) 0.0171(15) 0.0009(13) 0.0006(12) -0.0051(13)
C9 0.0143(16) 0.0109(16) 0.0206(16) 0.0029(13) 0.0003(13) -0.0046(13)
C10 0.0224(18) 0.0187(18) 0.0162(15) 0.0023(13) -0.0048(13) -0.0034(15)
C11 0.0163(16) 0.0044(15) 0.0272(17) -0.0008(13) -0.0010(13) -0.0063(13)
C12 0.0103(16) 0.0213(18) 0.0227(16) -0.0088(14) 0.0048(13) -0.0039(14)
C13 0.0170(16) 0.0047(15) 0.0226(16) -0.0012(12) -0.0037(13) -0.0042(13)
C14 0.0161(16) 0.0076(15) 0.0219(16) -0.0024(13) -0.0029(13) -0.0037(13)
C15 0.0103(16) 0.0225(18) 0.0261(17) 0.0037(14) 0.0006(13) -0.0073(14)
C16 0.0136(16) 0.0200(18) 0.0167(15) -0.0017(13) 0.0007(12) -0.0074(14)
C17 0.0096(16) 0.0227(19) 0.0280(17) 0.0019(15) 0.0045(13) -0.0012(14)
C18 0.0260(18) 0.0184(18) 0.0194(16) 0.0052(13) -0.0109(14) -0.0105(15)
C19 0.0145(16) 0.0200(18) 0.0191(15) 0.0060(13) -0.0043(13) -0.0081(14)
C20 0.0135(13) 0.0130(12) 0.0180(12) -0.0019(10) 0.0036(11) -0.0057(10)
C21 0.0141(16) 0.0147(17) 0.0174(15) 0.0017(13) 0.0022(13) -0.0003(14)
C22 0.0086(16) 0.0222(19) 0.0237(17) 0.0007(14) -0.0002(13) 0.0064(14)
C23 0.0127(16) 0.0097(16) 0.0329(18) -0.0010(14) -0.0097(14) -0.0016(13)
C24 0.0114(16) 0.0123(17) 0.0360(18) -0.0021(14) -0.0047(14) -0.0044(14)
C25 0.0229(18) 0.0151(17) 0.0156(15) 0.0077(13) -0.0011(13) -0.0056(15)
C26 0.0130(16) 0.0241(19) 0.0198(16) -0.0047(14) -0.0055(13) -0.0017(14)
C27 0.0182(17) 0.0136(17) 0.0334(18) 0.0013(14) -0.0134(14) -0.0098(14)
C28 0.0161(16) 0.0151(17) 0.0153(15) 0.0022(13) 0.0033(12) -0.0023(14)
C29 0.0197(18) 0.033(2) 0.0131(15) -0.0035(14) 0.0013(13) -0.0101(16)
C30 0.0155(17) 0.031(2) 0.0278(18) -0.0098(15) 0.0064(14) -0.0108(16)
C31 0.0207(17) 0.0189(18) 0.0187(16) 0.0040(13) -0.0107(13) -0.0079(15)
C32 0.0137(16) 0.0161(17) 0.0323(18) 0.0013(14) 0.0017(14) -0.0070(14)
C33 0.0198(17) 0.0100(17) 0.0261(17) -0.0024(13) 0.0041(14) 0.0009(14)
C34 0.0151(17) 0.0098(17) 0.0363(19) 0.0005(14) -0.0081(14) -0.0039(14)
C35 0.0199(18) 0.0253(19) 0.0239(17) -0.0122(14) 0.0048(14) -0.0107(15)
C36 0.0270(19) 0.0255(19) 0.0220(17) 0.0048(14) -0.0005(14) -0.0140(16)
C37 0.0184(17) 0.0217(18) 0.0236(16) -0.0012(14) -0.0002(13) -0.0105(15)
C38 0.0207(18) 0.0158(18) 0.0261(17) 0.0038(14) -0.0088(14) 0.0011(15)
C39 0.0097(16) 0.0207(18) 0.0326(18) 0.0066(15) -0.0035(14) -0.0077(14)
C40 0.0220(18) 0.0193(18) 0.0229(16) 0.0032(14) -0.0091(14) -0.0119(15)
C41 0.0204(18) 0.0249(19) 0.0343(19) -0.0003(15) 0.0063(15) -0.0153(16)
C42 0.032(2) 0.040(2) 0.0263(18) -0.0033(16) 0.0097(16) -0.0251(19)
C43 0.0236(19) 0.040(2) 0.0228(17) 0.0084(15) 0.0033(14) -0.0198(17)
C44 0.042(2) 0.030(2) 0.039(2) -0.0054(17) 0.0137(18) -0.0216(19)
C45 0.0126(17) 0.036(2) 0.0262(18) 0.0117(15) -0.0086(14) -0.0087(16)
B1 0.0098(10) 0.0119(10) 0.0149(10) -0.0009(9) -0.0001(9) -0.0032(9)
C46 0.0174(18) 0.025(2) 0.042(2) 0.0070(16) -0.0141(15) -0.0096(16)
C47 0.054(3) 0.035(2) 0.031(2) -0.0125(17) 0.0133(19) -0.029(2)
C48 0.038(2) 0.035(2) 0.0234(18) -0.0119(16) 0.0054(16) -0.0213(18)
C49 0.052(3) 0.033(2) 0.032(2) -0.0162(17) 0.0083(18) -0.025(2)
C50 0.026(2) 0.029(2) 0.0334(19) -0.0089(16) 0.0118(15) -0.0143(17)
C51 0.059(3) 0.047(3) 0.0241(19) -0.0073(18) 0.0044(18) -0.033(2)
C52 0.037(2) 0.054(3) 0.039(2) -0.0045(19) 0.0065(18) -0.027(2)
C53 0.056(3) 0.037(2) 0.035(2) -0.0074(18) -0.0001(19) -0.017(2)
C54A 0.027(10) 0.10(2) 0.031(6) -0.010(8) 0.003(9) -0.036(11)
C55A 0.16(2) 0.060(14) 0.041(9) 0.034(8) -0.065(10) -0.079(15)
C56A 0.086(8) 0.048(6) 0.045(6) 0.003(5) -0.035(6) -0.030(6)
C57A 0.21(3) 0.079(17) 0.062(14) -0.007(12) -0.041(12) -0.076(18)
C58A 0.050(6) 0.029(6) 0.030(5) -0.004(4) -0.024(5) -0.005(5)
C59A 0.012(7) 0.049(9) 0.027(9) -0.008(6) -0.011(6) -0.005(4)
C60A 0.076(9) 0.19(2) 0.032(6) 0.011(9) -0.011(6) -0.103(12)

loop_
_atom_type_symbol
_atom_type_description
_atom_type_scat_dispersion_real
_atom_type_scat_dispersion_imag
_atom_type_scat_source
C C 0.0033 0.0016 'International Tables Vol C Tables 4.2.6.8 and 6.1.1.4'
H H 0.0000 0.0000 'International Tables Vol C Tables 4.2.6.8 and 6.1.1.4'
B B 0.0013 0.0007 'International Tables Vol C Tables 4.2.6.8 and 6.1.1.4'
N N 0.0061 0.0033 'International Tables Vol C Tables 4.2.6.8 and 6.1.1.4'
Si Si 0.0817 0.0704 'International Tables Vol C Tables 4.2.6.8 and 6.1.1.4'

loop_
_geom_angle_atom_site_label_1
_geom_angle_atom_site_label_2
_geom_angle_atom_site_label_3
_geom_angle
_geom_angle_site_symmetry_1
_geom_angle_site_symmetry_3
_geom_angle_publ_flag
N1 Si1 C7 94.63(12) . . ?
N1 Si1 Si2 113.76(8) . . ?
C7 Si1 Si2 119.93(9) . . ?
N1 Si1 H1 110.9(11) . . ?
C7 Si1 H1 107.8(11) . . ?
Si2 Si1 H1 109.0(11) . . ?
B1 Si2 Si3 111.47(11) . . ?
B1 Si2 Si1 128.79(11) . . ?
Si3 Si2 Si1 118.83(4) . . ?
N2 Si3 C5 97.85(12) . . ?
N2 Si3 Si2 129.05(9) . . ?
C5 Si3 Si2 131.82(9) . . ?
C40 Si6 C24 108.72(14) . . ?
C40 Si6 C37 107.76(14) . . ?
C24 Si6 C37 106.54(14) . . ?
C40 Si6 C5 109.24(13) . . ?
C24 Si6 C5 114.27(13) . . ?
C37 Si6 C5 110.09(13) . . ?
C36 Si7 C48 108.59(15) . . ?
C36 Si7 C30 109.25(15) . . ?
C48 Si7 C30 107.17(15) . . ?
C36 Si7 C5 112.46(14) . . ?
C48 Si7 C5 109.97(14) . . ?
C30 Si7 C5 109.26(13) . . ?
C18 Si4 C32 108.25(14) . . ?
C18 Si4 C46 105.09(15) . . ?
C32 Si4 C46 107.31(15) . . ?
C18 Si4 C7 110.87(13) . . ?
C32 Si4 C7 113.72(13) . . ?
C46 Si4 C7 111.16(14) . . ?
C50 Si5 C43 104.45(16) . . ?
C50 Si5 C41 108.95(15) . . ?
C43 Si5 C41 104.75(15) . . ?
C50 Si5 C7 111.42(14) . . ?
C43 Si5 C7 116.12(13) . . ?
C41 Si5 C7 110.67(13) . . ?
C11 N1 C2 116.5(2) . . ?
C11 N1 Si1 112.38(18) . . ?
C2 N1 Si1 130.24(18) . . ?
C13 N2 C1 115.4(2) . . ?
C13 N2 Si3 110.69(17) . . ?
C1 N2 Si3 133.38(19) . . ?
N2 C1 C6 110.7(2) . . ?
N2 C1 C9 111.2(2) . . ?
C6 C1 C9 108.6(2) . . ?
N2 C1 C21 108.7(2) . . ?
C6 C1 C21 107.9(2) . . ?
C9 C1 C21 109.7(2) . . ?
N1 C2 C23 110.1(2) . . ?
N1 C2 C8 111.4(2) . . ?
C23 C2 C8 108.1(2) . . ?
N1 C2 C16 111.2(2) . . ?
C23 C2 C16 107.8(2) . . ?
C8 C2 C16 108.0(2) . . ?
C11 C3 C7 109.2(2) . . ?
C11 C3 H2 109.8 . . ?
C7 C3 H2 109.8 . . ?
C11 C3 H3 109.8 . . ?
C7 C3 H3 109.8 . . ?
H2 C3 H3 108.3 . . ?
C15 C4 C28 111.0(2) . . ?
C15 C4 B1 105.2(2) . . ?
C28 C4 B1 110.6(2) . . ?
C15 C4 H4 110.0 . . ?
C28 C4 H4 110.0 . . ?
B1 C4 H4 110.0 . . ?
C14 C5 Si3 100.66(17) . . ?
C14 C5 Si6 109.92(19) . . ?
Si3 C5 Si6 111.75(14) . . ?
C14 C5 Si7 106.90(18) . . ?
Si3 C5 Si7 111.38(14) . . ?
Si6 C5 Si7 115.12(14) . . ?
C1 C6 C31 110.3(2) . . ?
C1 C6 H5 109.6 . . ?
C31 C6 H5 109.6 . . ?
C1 C6 H6 109.6 . . ?
C31 C6 H6 109.6 . . ?
H5 C6 H6 108.1 . . ?
C3 C7 Si4 107.88(18) . . ?
C3 C7 Si1 98.52(18) . . ?
Si4 C7 Si1 118.31(15) . . ?
C3 C7 Si5 110.13(19) . . ?
Si4 C7 Si5 112.20(14) . . ?
Si1 C7 Si5 108.82(14) . . ?
C19 C8 C2 111.1(2) . . ?
C19 C8 H7 109.4 . . ?
C2 C8 H7 109.4 . . ?
C19 C8 H8 109.4 . . ?
C2 C8 H8 109.4 . . ?
H7 C8 H8 108.0 . . ?
C25 C9 C1 110.0(2) . . ?
C25 C9 H9 109.7 . . ?
C1 C9 H9 109.7 . . ?
C25 C9 H10 109.7 . . ?
C1 C9 H10 109.7 . . ?
H9 C9 H10 108.2 . . ?
C31 C10 C25 109.3(2) . . ?
C31 C10 H11 109.8 . . ?
C25 C10 H11 109.8 . . ?
C31 C10 H12 109.8 . . ?
C25 C10 H12 109.8 . . ?
H11 C10 H12 108.3 . . ?
N1 C11 C3 107.3(2) . . ?
N1 C11 H13 110.3 . . ?
C3 C11 H13 110.3 . . ?
N1 C11 H14 110.3 . . ?
C3 C11 H14 110.3 . . ?
H13 C11 H14 108.5 . . ?
C39 C12 C34 110.0(2) . . ?
C39 C12 C16 109.4(2) . . ?
C34 C12 C16 109.3(2) . . ?
C39 C12 H15 109.4 . . ?
C34 C12 H15 109.4 . . ?
C16 C12 H15 109.4 . . ?
N2 C13 C14 106.9(2) . . ?
N2 C13 H16 110.3 . . ?
C14 C13 H16 110.3 . . ?
N2 C13 H17 110.3 . . ?
C14 C13 H17 110.3 . . ?
H16 C13 H17 108.6 . . ?
C13 C14 C5 110.7(2) . . ?
C13 C14 H18 109.5 . . ?
C5 C14 H18 109.5 . . ?
C13 C14 H19 109.5 . . ?
C5 C14 H19 109.5 . . ?
H18 C14 H19 108.1 . . ?
C17 C15 C4 112.9(3) . . ?
C17 C15 H20 109.0 . . ?
C4 C15 H20 109.0 . . ?
C17 C15 H21 109.0 . . ?
C4 C15 H21 109.0 . . ?
H20 C15 H21 107.8 . . ?
C12 C16 C2 110.9(2) . . ?
C12 C16 H22 109.5 . . ?
C2 C16 H22 109.5 . . ?
C12 C16 H23 109.5 . . ?
C2 C16 H23 109.5 . . ?
H22 C16 H23 108.0 . . ?
C33 C17 C15 112.6(2) . . ?
C33 C17 H24 109.1 . . ?
C15 C17 H24 109.1 . . ?
C33 C17 H25 109.1 . . ?
C15 C17 H25 109.1 . . ?
H24 C17 H25 107.8 . . ?
Si4 C18 H26 109.5 . . ?
Si4 C18 H27 109.5 . . ?
H26 C18 H27 109.5 . . ?
Si4 C18 H28 109.5 . . ?
H26 C18 H28 109.5 . . ?
H27 C18 H28 109.5 . . ?
C34 C19 C26 109.4(2) . . ?
C34 C19 C8 109.5(2) . . ?
C26 C19 C8 109.4(2) . . ?
C34 C19 H29 109.5 . . ?
C26 C19 H29 109.5 . . ?
C8 C19 H29 109.5 . . ?
C35 C20 C33 111.6(2) . . ?
C35 C20 B1 110.6(2) . . ?
C33 C20 B1 105.0(2) . . ?
C35 C20 H30 109.9 . . ?
C33 C20 H30 109.9 . . ?
B1 C20 H30 109.9 . . ?
C22 C21 C1 110.3(2) . . ?
C22 C21 H31 109.6 . . ?
C1 C21 H31 109.6 . . ?
C22 C21 H32 109.6 . . ?
C1 C21 H32 109.6 . . ?
H31 C21 H32 108.1 . . ?
C45 C22 C38 109.4(3) . . ?
C45 C22 C21 109.7(3) . . ?
C38 C22 C21 109.4(3) . . ?
C45 C22 H33 109.4 . . ?
C38 C22 H33 109.4 . . ?
C21 C22 H33 109.4 . . ?
C2 C23 C27 111.2(2) . . ?
C2 C23 H34 109.4 . . ?
C27 C23 H34 109.4 . . ?
C2 C23 H35 109.4 . . ?
C27 C23 H35 109.4 . . ?
H34 C23 H35 108.0 . . ?
Si6 C24 H36 109.5 . . ?
Si6 C24 H37 109.5 . . ?
H36 C24 H37 109.5 . . ?
Si6 C24 H38 109.5 . . ?
H36 C24 H38 109.5 . . ?
H37 C24 H38 109.5 . . ?
C9 C25 C38 109.5(2) . . ?
C9 C25 C10 109.9(2) . . ?
C38 C25 C10 109.0(3) . . ?
C9 C25 H39 109.5 . . ?
C38 C25 H39 109.5 . . ?
C10 C25 H39 109.5 . . ?
C19 C26 C27 109.4(2) . . ?
C19 C26 H40 109.8 . . ?
C27 C26 H40 109.8 . . ?
C19 C26 H41 109.8 . . ?
C27 C26 H41 109.8 . . ?
H40 C26 H41 108.2 . . ?
C39 C27 C26 109.8(2) . . ?
C39 C27 C23 109.1(2) . . ?
C26 C27 C23 109.6(3) . . ?
C39 C27 H42 109.5 . . ?
C26 C27 H42 109.5 . . ?
C23 C27 H42 109.5 . . ?
C29 C28 C4 113.5(2) . . ?
C29 C28 H43 108.9 . . ?
C4 C28 H43 108.9 . . ?
C29 C28 H44 108.9 . . ?
C4 C28 H44 108.9 . . ?
H43 C28 H44 107.7 . . ?
C28 C29 C35 112.9(3) . . ?
C28 C29 H45 109.0 . . ?
C35 C29 H45 109.0 . . ?
C28 C29 H46 109.0 . . ?
C35 C29 H46 109.0 . . ?
H45 C29 H46 107.8 . . ?
Si7 C30 H47 109.5 . . ?
Si7 C30 H48 109.5 . . ?
H47 C30 H48 109.5 . . ?
Si7 C30 H49 109.5 . . ?
H47 C30 H49 109.5 . . ?
H48 C30 H49 109.5 . . ?
C10 C31 C45 109.2(3) . . ?
C10 C31 C6 109.7(2) . . ?
C45 C31 C6 110.0(2) . . ?
C10 C31 H50 109.3 . . ?
C45 C31 H50 109.3 . . ?
C6 C31 H50 109.3 . . ?
Si4 C32 H51 109.5 . . ?
Si4 C32 H52 109.5 . . ?
H51 C32 H52 109.5 . . ?
Si4 C32 H53 109.5 . . ?
H51 C32 H53 109.5 . . ?
H52 C32 H53 109.5 . . ?
C17 C33 C20 113.0(2) . . ?
C17 C33 H54 109.0 . . ?
C20 C33 H54 109.0 . . ?
C17 C33 H55 109.0 . . ?
C20 C33 H55 109.0 . . ?
H54 C33 H55 107.8 . . ?
C19 C34 C12 109.4(2) . . ?
C19 C34 H56 109.8 . . ?
C12 C34 H56 109.8 . . ?
C19 C34 H57 109.8 . . ?
C12 C34 H57 109.8 . . ?
H56 C34 H57 108.2 . . ?
C29 C35 C20 113.5(2) . . ?
C29 C35 H58 108.9 . . ?
C20 C35 H58 108.9 . . ?
C29 C35 H59 108.9 . . ?
C20 C35 H59 108.9 . . ?
H58 C35 H59 107.7 . . ?
Si7 C36 H60 109.5 . . ?
Si7 C36 H61 109.5 . . ?
H60 C36 H61 109.5 . . ?
Si7 C36 H62 109.5 . . ?
H60 C36 H62 109.5 . . ?
H61 C36 H62 109.5 . . ?
Si6 C37 H63 109.5 . . ?
Si6 C37 H64 109.5 . . ?
H63 C37 H64 109.5 . . ?
Si6 C37 H65 109.5 . . ?
H63 C37 H65 109.5 . . ?
H64 C37 H65 109.5 . . ?
C22 C38 C25 109.6(3) . . ?
C22 C38 H66 109.7 . . ?
C25 C38 H66 109.7 . . ?
C22 C38 H67 109.7 . . ?
C25 C38 H67 109.7 . . ?
H66 C38 H67 108.2 . . ?
C27 C39 C12 109.0(2) . . ?
C27 C39 H68 109.9 . . ?
C12 C39 H68 109.9 . . ?
C27 C39 H69 109.9 . . ?
C12 C39 H69 109.9 . . ?
H68 C39 H69 108.3 . . ?
Si6 C40 H70 109.5 . . ?
Si6 C40 H71 109.5 . . ?
H70 C40 H71 109.5 . . ?
Si6 C40 H72 109.5 . . ?
H70 C40 H72 109.5 . . ?
H71 C40 H72 109.5 . . ?
Si5 C41 H73 109.5 . . ?
Si5 C41 H74 109.5 . . ?
H73 C41 H74 109.5 . . ?
Si5 C41 H75 109.5 . . ?
H73 C41 H75 109.5 . . ?
H74 C41 H75 109.5 . . ?
C49 C42 C44 117.5(3) . . ?
C49 C42 C52 120.7(3) . . ?
C44 C42 C52 121.8(4) . . ?
Si5 C43 H76 109.5 . . ?
Si5 C43 H77 109.5 . . ?
H76 C43 H77 109.5 . . ?
Si5 C43 H78 109.5 . . ?
H76 C43 H78 109.5 . . ?
H77 C43 H78 109.5 . . ?
C47 C44 C42 120.7(4) . . ?
C47 C44 H79 119.7 . . ?
C42 C44 H79 119.7 . . ?
C22 C45 C31 109.0(3) . . ?
C22 C45 H80 109.9 . . ?
C31 C45 H80 109.9 . . ?
C22 C45 H81 109.9 . . ?
C31 C45 H81 109.9 . . ?
H80 C45 H81 108.3 . . ?
C20 B1 C4 110.2(2) . . ?
C20 B1 Si2 122.7(2) . . ?
C4 B1 Si2 125.3(2) . . ?
Si4 C46 H82 109.5 . . ?
Si4 C46 H83 109.5 . . ?
H82 C46 H83 109.5 . . ?
Si4 C46 H84 109.5 . . ?
H82 C46 H84 109.5 . . ?
H83 C46 H84 109.5 . . ?
C51 C47 C44 121.1(3) . . ?
C51 C47 H85 119.5 . . ?
C44 C47 H85 119.5 . . ?
Si7 C48 H86 109.5 . . ?
Si7 C48 H87 109.5 . . ?
H86 C48 H87 109.5 . . ?
Si7 C48 H88 109.5 . . ?
H86 C48 H88 109.5 . . ?
H87 C48 H88 109.5 . . ?
C42 C49 C53 121.5(3) . . ?
C42 C49 H89 119.3 . . ?
C53 C49 H89 119.3 . . ?
Si5 C50 H90 109.5 . . ?
Si5 C50 H91 109.5 . . ?
H90 C50 H91 109.5 . . ?
Si5 C50 H92 109.5 . . ?
H90 C50 H92 109.5 . . ?
H91 C50 H92 109.5 . . ?
C47 C51 C53 119.1(4) . . ?
C47 C51 H93 120.5 . . ?
C53 C51 H93 120.5 . . ?
C42 C52 H94 109.5 . . ?
C42 C52 H95 109.5 . . ?
H94 C52 H95 109.5 . . ?
C42 C52 H96 109.5 . . ?
H94 C52 H96 109.5 . . ?
H95 C52 H96 109.5 . . ?
C51 C53 C49 120.1(4) . . ?
C51 C53 H97 119.9 . . ?
C49 C53 H97 119.9 . . ?
C58A C54A C60A 126.6(16) . . ?
C58A C54A H98 116.7 . . ?
C60A C54A H98 116.7 . . ?
C60A C55A C56A 116.5(15) . . ?
C60A C55A H99 121.8 . . ?
C56A C55A H99 121.8 . . ?
C59A C56A C55A 123.4(14) . . ?
C59A C56A H100 118.3 . . ?
C55A C56A H100 118.3 . . ?
C59A C56A H98 29.7(13) . 2_566 ?
C55A C56A H98 152.7(17) . 2_566 ?
H100 C56A H98 88.8 . 2_566 ?
C58A C57A H101 109.5 . . ?
C58A C57A H102 109.5 . . ?
H101 C57A H102 109.5 . . ?
C58A C57A H103 109.5 . . ?
H101 C57A H103 109.5 . . ?
H102 C57A H103 109.5 . . ?
C54A C58A C59A 115.2(12) . . ?
C54A C58A C57A 124.1(13) . . ?
C59A C58A C57A 120.6(15) . . ?
C56A C59A C58A 120.2(12) . . ?
C56A C59A H104 119.9 . . ?
C58A C59A H104 119.9 . . ?
C56A C59A H98 37.7(15) . 2_566 ?
C58A C59A H98 157(2) . 2_566 ?
H104 C59A H98 82.6 . 2_566 ?
C55A C60A C54A 118.0(15) . . ?
C55A C60A H105 121.0 . . ?
C54A C60A H105 121.0 . . ?

loop_
_geom_bond_atom_site_label_1
_geom_bond_atom_site_label_2
_geom_bond_distance
_geom_bond_site_symmetry_2
_geom_bond_publ_flag
Si1 N1 1.744(2) . ?
Si1 C7 1.903(3) . ?
Si1 Si2 2.3289(11) . ?
Si1 H1 1.42(3) . ?
Si2 B1 1.935(3) . ?
Si2 Si3 2.2184(11) . ?
Si3 N2 1.699(2) . ?
Si3 C5 1.874(3) . ?
Si6 C40 1.869(3) . ?
Si6 C24 1.871(3) . ?
Si6 C37 1.872(3) . ?
Si6 C5 1.899(3) . ?
Si7 C36 1.864(3) . ?
Si7 C48 1.871(3) . ?
Si7 C30 1.871(3) . ?
Si7 C5 1.900(3) . ?
Si4 C18 1.863(3) . ?
Si4 C32 1.870(3) . ?
Si4 C46 1.877(3) . ?
Si4 C7 1.895(3) . ?
Si5 C50 1.871(3) . ?
Si5 C43 1.875(3) . ?
Si5 C41 1.882(3) . ?
Si5 C7 1.905(3) . ?
N1 C11 1.465(3) . ?
N1 C2 1.479(4) . ?
N2 C13 1.481(3) . ?
N2 C1 1.489(3) . ?
C1 C6 1.529(4) . ?
C1 C9 1.531(4) . ?
C1 C21 1.541(4) . ?
C2 C23 1.530(4) . ?
C2 C8 1.537(4) . ?
C2 C16 1.538(4) . ?
C3 C11 1.520(4) . ?
C3 C7 1.570(4) . ?
C3 H2 0.9900 . ?
C3 H3 0.9900 . ?
C4 C15 1.547(4) . ?
C4 C28 1.556(4) . ?
C4 B1 1.586(4) . ?
C4 H4 1.0000 . ?
C5 C14 1.577(4) . ?
C6 C31 1.536(4) . ?
C6 H5 0.9900 . ?
C6 H6 0.9900 . ?
C8 C19 1.536(4) . ?
C8 H7 0.9900 . ?
C8 H8 0.9900 . ?
C9 C25 1.529(4) . ?
C9 H9 0.9900 . ?
C9 H10 0.9900 . ?
C10 C31 1.520(4) . ?
C10 C25 1.532(4) . ?
C10 H11 0.9900 . ?
C10 H12 0.9900 . ?
C11 H13 0.9900 . ?
C11 H14 0.9900 . ?
C12 C39 1.528(4) . ?
C12 C34 1.528(4) . ?
C12 C16 1.532(4) . ?
C12 H15 1.0000 . ?
C13 C14 1.523(4) . ?
C13 H16 0.9900 . ?
C13 H17 0.9900 . ?
C14 H18 0.9900 . ?
C14 H19 0.9900 . ?
C15 C17 1.526(4) . ?
C15 H20 0.9900 . ?
C15 H21 0.9900 . ?
C16 H22 0.9900 . ?
C16 H23 0.9900 . ?
C17 C33 1.526(4) . ?
C17 H24 0.9900 . ?
C17 H25 0.9900 . ?
C18 H26 0.9800 . ?
C18 H27 0.9800 . ?
C18 H28 0.9800 . ?
C19 C34 1.522(4) . ?
C19 C26 1.525(4) . ?
C19 H29 1.0000 . ?
C20 C35 1.548(4) . ?
C20 C33 1.552(4) . ?
C20 B1 1.583(4) . ?
C20 H30 1.0000 . ?
C21 C22 1.528(4) . ?
C21 H31 0.9900 . ?
C21 H32 0.9900 . ?
C22 C45 1.526(5) . ?
C22 C38 1.528(4) . ?
C22 H33 1.0000 . ?
C23 C27 1.535(4) . ?
C23 H34 0.9900 . ?
C23 H35 0.9900 . ?
C24 H36 0.9800 . ?
C24 H37 0.9800 . ?
C24 H38 0.9800 . ?
C25 C38 1.532(4) . ?
C25 H39 1.0000 . ?
C26 C27 1.530(4) . ?
C26 H40 0.9900 . ?
C26 H41 0.9900 . ?
C27 C39 1.522(4) . ?
C27 H42 1.0000 . ?
C28 C29 1.515(4) . ?
C28 H43 0.9900 . ?
C28 H44 0.9900 . ?
C29 C35 1.537(4) . ?
C29 H45 0.9900 . ?
C29 H46 0.9900 . ?
C30 H47 0.9800 . ?
C30 H48 0.9800 . ?
C30 H49 0.9800 . ?
C31 C45 1.529(4) . ?
C31 H50 1.0000 . ?
C32 H51 0.9800 . ?
C32 H52 0.9800 . ?
C32 H53 0.9800 . ?
C33 H54 0.9900 . ?
C33 H55 0.9900 . ?
C34 H56 0.9900 . ?
C34 H57 0.9900 . ?
C35 H58 0.9900 . ?
C35 H59 0.9900 . ?
C36 H60 0.9800 . ?
C36 H61 0.9800 . ?
C36 H62 0.9800 . ?
C37 H63 0.9800 . ?
C37 H64 0.9800 . ?
C37 H65 0.9800 . ?
C38 H66 0.9900 . ?
C38 H67 0.9900 . ?
C39 H68 0.9900 . ?
C39 H69 0.9900 . ?
C40 H70 0.9800 . ?
C40 H71 0.9800 . ?
C40 H72 0.9800 . ?
C41 H73 0.9800 . ?
C41 H74 0.9800 . ?
C41 H75 0.9800 . ?
C42 C49 1.377(5) . ?
C42 C44 1.396(5) . ?
C42 C52 1.487(5) . ?
C43 H76 0.9800 . ?
C43 H77 0.9800 . ?
C43 H78 0.9800 . ?
C44 C47 1.377(5) . ?
C44 H79 0.9500 . ?
C45 H80 0.9900 . ?
C45 H81 0.9900 . ?
C46 H82 0.9800 . ?
C46 H83 0.9800 . ?
C46 H84 0.9800 . ?
C47 C51 1.372(5) . ?
C47 H85 0.9500 . ?
C48 H86 0.9800 . ?
C48 H87 0.9800 . ?
C48 H88 0.9800 . ?
C49 C53 1.389(5) . ?
C49 H89 0.9500 . ?
C50 H90 0.9800 . ?
C50 H91 0.9800 . ?
C50 H92 0.9800 . ?
C51 C53 1.372(5) . ?
C51 H93 0.9500 . ?
C52 H94 0.9800 . ?
C52 H95 0.9800 . ?
C52 H96 0.9800 . ?
C53 H97 0.9500 . ?
C54A C58A 1.346(17) . ?
C54A C60A 1.392(5) . ?
C54A H98 0.9500 . ?
C55A C60A 1.389(5) . ?
C55A C56A 1.389(5) . ?
C55A H99 0.9500 . ?
C56A C59A 1.387(5) . ?
C56A H100 0.9500 . ?
C57A C58A 1.44(2) . ?
C57A H101 0.9800 . ?
C57A H102 0.9800 . ?
C57A H103 0.9800 . ?
C58A C59A 1.392(5) . ?
C59A H104 0.9500 . ?
C60A H105 0.9500 . ?

loop_
_geom_torsion_atom_site_label_1
_geom_torsion_atom_site_label_2
_geom_torsion_atom_site_label_3
_geom_torsion_atom_site_label_4
_geom_torsion
_geom_torsion_site_symmetry_1
_geom_torsion_site_symmetry_2
_geom_torsion_site_symmetry_3
_geom_torsion_site_symmetry_4
_geom_torsion_publ_flag
C7 Si1 N1 C11 -4.9(2) . . . . ?
Si2 Si1 N1 C11 120.76(18) . . . . ?
C7 Si1 N1 C2 163.7(2) . . . . ?
Si2 Si1 N1 C2 -70.7(2) . . . . ?
C5 Si3 N2 C13 -13.5(2) . . . . ?
Si2 Si3 N2 C13 154.54(15) . . . . ?
C5 Si3 N2 C1 157.7(2) . . . . ?
Si2 Si3 N2 C1 -34.2(3) . . . . ?
C13 N2 C1 C6 -175.0(2) . . . . ?
Si3 N2 C1 C6 14.1(3) . . . . ?
C13 N2 C1 C9 -54.2(3) . . . . ?
Si3 N2 C1 C9 134.9(2) . . . . ?
C13 N2 C1 C21 66.7(3) . . . . ?
Si3 N2 C1 C21 -104.2(3) . . . . ?
C11 N1 C2 C23 179.8(2) . . . . ?
Si1 N1 C2 C23 11.6(3) . . . . ?
C11 N1 C2 C8 59.9(3) . . . . ?
Si1 N1 C2 C8 -108.3(3) . . . . ?
C11 N1 C2 C16 -60.7(3) . . . . ?
Si1 N1 C2 C16 131.1(2) . . . . ?
N2 Si3 C5 C14 -8.45(19) . . . . ?
Si2 Si3 C5 C14 -176.03(13) . . . . ?
N2 Si3 C5 Si6 108.19(15) . . . . ?
Si2 Si3 C5 Si6 -59.39(18) . . . . ?
N2 Si3 C5 Si7 -121.49(14) . . . . ?
Si2 Si3 C5 Si7 70.92(17) . . . . ?
C40 Si6 C5 C14 -66.3(2) . . . . ?
C24 Si6 C5 C14 171.72(18) . . . . ?
C37 Si6 C5 C14 51.9(2) . . . . ?
C40 Si6 C5 Si3 -177.14(14) . . . . ?
C24 Si6 C5 Si3 60.84(19) . . . . ?
C37 Si6 C5 Si3 -58.99(18) . . . . ?
C40 Si6 C5 Si7 54.51(19) . . . . ?
C24 Si6 C5 Si7 -67.51(19) . . . . ?
C37 Si6 C5 Si7 172.66(15) . . . . ?
C36 Si7 C5 C14 162.33(19) . . . . ?
C48 Si7 C5 C14 41.2(2) . . . . ?
C30 Si7 C5 C14 -76.2(2) . . . . ?
C36 Si7 C5 Si3 -88.61(17) . . . . ?
C48 Si7 C5 Si3 150.25(16) . . . . ?
C30 Si7 C5 Si3 32.89(19) . . . . ?
C36 Si7 C5 Si6 39.9(2) . . . . ?
C48 Si7 C5 Si6 -81.21(19) . . . . ?
C30 Si7 C5 Si6 161.42(15) . . . . ?
N2 C1 C6 C31 -178.2(2) . . . . ?
C9 C1 C6 C31 59.4(3) . . . . ?
C21 C1 C6 C31 -59.4(3) . . . . ?
C11 C3 C7 Si4 -165.86(19) . . . . ?
C11 C3 C7 Si1 -42.3(2) . . . . ?
C11 C3 C7 Si5 71.4(2) . . . . ?
C18 Si4 C7 C3 45.0(2) . . . . ?
C32 Si4 C7 C3 167.26(18) . . . . ?
C46 Si4 C7 C3 -71.5(2) . . . . ?
C18 Si4 C7 Si1 -65.52(19) . . . . ?
C32 Si4 C7 Si1 56.7(2) . . . . ?
C46 Si4 C7 Si1 177.97(16) . . . . ?
C18 Si4 C7 Si5 166.49(14) . . . . ?
C32 Si4 C7 Si5 -71.26(18) . . . . ?
C46 Si4 C7 Si5 50.0(2) . . . . ?
N1 C2 C8 C19 179.5(2) . . . . ?
C23 C2 C8 C19 58.3(3) . . . . ?
C16 C2 C8 C19 -58.1(3) . . . . ?
N2 C1 C9 C25 178.5(2) . . . . ?
C6 C1 C9 C25 -59.5(3) . . . . ?
C21 C1 C9 C25 58.2(3) . . . . ?
C2 N1 C11 C3 169.6(2) . . . . ?
Si1 N1 C11 C3 -20.1(3) . . . . ?
C7 C3 C11 N1 42.5(3) . . . . ?
C1 N2 C13 C14 -140.9(2) . . . . ?
Si3 N2 C13 C14 32.0(3) . . . . ?
N2 C13 C14 C5 -39.6(3) . . . . ?
Si3 C5 C14 C13 28.1(3) . . . . ?
Si6 C5 C14 C13 -89.9(2) . . . . ?
Si7 C5 C14 C13 144.5(2) . . . . ?
C28 C4 C15 C17 62.0(3) . . . . ?
B1 C4 C15 C17 -57.6(3) . . . . ?
C39 C12 C16 C2 60.2(3) . . . . ?
C34 C12 C16 C2 -60.3(3) . . . . ?
N1 C2 C16 C12 -179.0(2) . . . . ?
C23 C2 C16 C12 -58.2(3) . . . . ?
C8 C2 C16 C12 58.5(3) . . . . ?
C4 C15 C17 C33 53.3(3) . . . . ?
C2 C8 C19 C34 59.8(3) . . . . ?
C2 C8 C19 C26 -60.1(3) . . . . ?
N2 C1 C21 C22 -179.9(2) . . . . ?
C6 C1 C21 C22 60.0(3) . . . . ?
C9 C1 C21 C22 -58.1(3) . . . . ?
C1 C21 C22 C45 -60.9(3) . . . . ?
C1 C21 C22 C38 59.1(3) . . . . ?
N1 C2 C23 C27 180.0(2) . . . . ?
C8 C2 C23 C27 -58.1(3) . . . . ?
C16 C2 C23 C27 58.4(3) . . . . ?
C1 C9 C25 C38 -59.6(3) . . . . ?
C1 C9 C25 C10 60.0(3) . . . . ?
C31 C10 C25 C9 -59.5(3) . . . . ?
C31 C10 C25 C38 60.4(3) . . . . ?
C34 C19 C26 C27 -60.2(3) . . . . ?
C8 C19 C26 C27 59.7(3) . . . . ?
C19 C26 C27 C39 60.3(3) . . . . ?
C19 C26 C27 C23 -59.5(3) . . . . ?
C2 C23 C27 C39 -60.6(3) . . . . ?
C2 C23 C27 C26 59.6(3) . . . . ?
C15 C4 C28 C29 -114.9(3) . . . . ?
B1 C4 C28 C29 1.5(3) . . . . ?
C4 C28 C29 C35 52.1(3) . . . . ?
C25 C10 C31 C45 -61.4(3) . . . . ?
C25 C10 C31 C6 59.2(3) . . . . ?
C1 C6 C31 C10 -60.0(3) . . . . ?
C1 C6 C31 C45 60.1(3) . . . . ?
C15 C17 C33 C20 -53.4(4) . . . . ?
C35 C20 C33 C17 -62.0(3) . . . . ?
B1 C20 C33 C17 57.8(3) . . . . ?
C26 C19 C34 C12 60.0(3) . . . . ?
C8 C19 C34 C12 -59.9(3) . . . . ?
C39 C12 C34 C19 -60.0(3) . . . . ?
C16 C12 C34 C19 60.2(3) . . . . ?
C28 C29 C35 C20 -51.4(3) . . . . ?
C33 C20 C35 C29 113.4(3) . . . . ?
B1 C20 C35 C29 -3.0(4) . . . . ?
C45 C22 C38 C25 60.0(3) . . . . ?
C21 C22 C38 C25 -60.2(3) . . . . ?
C9 C25 C38 C22 60.5(3) . . . . ?
C10 C25 C38 C22 -59.7(3) . . . . ?
C26 C27 C39 C12 -59.7(3) . . . . ?
C23 C27 C39 C12 60.4(3) . . . . ?
C34 C12 C39 C27 59.6(3) . . . . ?
C16 C12 C39 C27 -60.5(3) . . . . ?
C49 C42 C44 C47 -0.7(5) . . . . ?
C52 C42 C44 C47 179.5(3) . . . . ?
C38 C22 C45 C31 -60.4(3) . . . . ?
C21 C22 C45 C31 59.6(3) . . . . ?
C10 C31 C45 C22 61.3(3) . . . . ?
C6 C31 C45 C22 -59.1(3) . . . . ?
C35 C20 B1 C4 55.4(3) . . . . ?
C33 C20 B1 C4 -65.0(3) . . . . ?
C35 C20 B1 Si2 -139.3(2) . . . . ?
C33 C20 B1 Si2 100.2(3) . . . . ?
C15 C4 B1 C20 65.1(3) . . . . ?
C28 C4 B1 C20 -54.8(3) . . . . ?
C15 C4 B1 Si2 -99.6(3) . . . . ?
C28 C4 B1 Si2 140.4(2) . . . . ?
C42 C44 C47 C51 0.3(5) . . . . ?
C44 C42 C49 C53 0.4(5) . . . . ?
C52 C42 C49 C53 -179.7(3) . . . . ?
C44 C47 C51 C53 0.5(6) . . . . ?
C47 C51 C53 C49 -0.7(6) . . . . ?
C42 C49 C53 C51 0.3(6) . . . . ?
C60A C55A C56A C59A -1(3) . . . . ?
C60A C54A C58A C59A -1(5) . . . . ?
C60A C54A C58A C57A 176(3) . . . . ?
C55A C56A C59A C58A -2(3) . . . . ?
C54A C58A C59A C56A 3(4) . . . . ?
C57A C58A C59A C56A -174(2) . . . . ?
C56A C55A C60A C54A 3(3) . . . . ?
C58A C54A C60A C55A -1(4) . . . . ?
